data_2216280
loop_
_publ_author_name
'Qin He'
'Bao-Jun Huang'

_publ_section_title
;
 Poly[bis(\m~4~-benzene-1,4-dicarboxylato)-\m~6~-succinato-dilanthanum(III)]
;
_journal_coeditor_code BT2565
_journal_issue 12
_journal_name_full 'Acta Crystallographica Section E'
_journal_page_first m2879
_journal_page_last m2879
_journal_paper_doi 10.1107/S1600536807053123
_journal_volume 63
_journal_year 2007
_chemical_formula_iupac '[La2 (C4 H4 O4) (C8 H4 O4)2]'
_chemical_formula_moiety 'C10 H6 La O6'
_chemical_formula_sum 'C10 H6 La O6'
_chemical_formula_weight 361.06
_chemical_name_systematic
;
Poly[bis(\m~4~-benzene-1,4-dicarboxylato)-\m~6~-succinato-dilanthanum(III)]
;
_space_group_IT_number 61
_symmetry_cell_setting orthorhombic
_symmetry_space_group_name_Hall '-P 2ac 2ab'
_symmetry_space_group_name_H-M 'P b c a'
_atom_sites_solution_hydrogens geom
_atom_sites_solution_primary direct
_atom_sites_solution_secondary difmap
_audit_creation_method SHELXL-97
_cell_angle_alpha 90.00
_cell_angle_beta 90.00
_cell_angle_gamma 90.00
_cell_formula_units_Z 8
_cell_length_a 14.2014(4)
_cell_length_b 7.05130(10)
_cell_length_c 22.1100(5)
_cell_measurement_reflns_used 168
_cell_measurement_temperature 291(2)
_cell_measurement_theta_max 26.7
_cell_measurement_theta_min 3.3
_cell_volume 2214.06(9)
_computing_cell_refinement 'SMART (Bruker, 1998)'
_computing_data_collection 'SMART (Bruker, 1998)'
_computing_data_reduction 'SAINT (Bruker, 1998)'
_computing_molecular_graphics 'SHELXTL (Bruker, 1998)'
_computing_publication_material 'SHELXTL (Bruker, 1998)'
_computing_structure_refinement 'SHELXL97 (Sheldrick, 1997)'
_computing_structure_solution 'SHELXS97 (Sheldrick, 1997)'
_diffrn_ambient_temperature 291(2)
_diffrn_measured_fraction_theta_full 0.985
_diffrn_measured_fraction_theta_max 0.985
_diffrn_measurement_device_type 'Bruker SMART CCD area-detector'
_diffrn_measurement_method '\f and \w'
_diffrn_radiation_monochromator graphite
_diffrn_radiation_source 'fine-focus sealed tube'
_diffrn_radiation_type MoK\a
_diffrn_radiation_wavelength 0.71073
_diffrn_reflns_av_R_equivalents 0.0287
_diffrn_reflns_av_sigmaI/netI 0.0255
_diffrn_reflns_limit_h_max 18
_diffrn_reflns_limit_h_min -18
_diffrn_reflns_limit_k_max 5
_diffrn_reflns_limit_k_min -9
_diffrn_reflns_limit_l_max 29
_diffrn_reflns_limit_l_min -28
_diffrn_reflns_number 11927
_diffrn_reflns_theta_full 27.48
_diffrn_reflns_theta_max 27.48
_diffrn_reflns_theta_min 1.84
_exptl_absorpt_coefficient_mu 3.871
_exptl_absorpt_correction_T_max 0.492
_exptl_absorpt_correction_T_min 0.293
_exptl_absorpt_correction_type multi-scan
_exptl_absorpt_process_details '(SADABS; Sheldrick, 1996)'
_exptl_crystal_colour colorless
_exptl_crystal_density_diffrn 2.166
_exptl_crystal_density_method 'not measured'
_exptl_crystal_description column
_exptl_crystal_F_000 1368
_exptl_crystal_size_max 0.33
_exptl_crystal_size_mid 0.27
_exptl_crystal_size_min 0.18
_refine_diff_density_max 0.309
_refine_diff_density_min -0.531
_refine_ls_extinction_coef 0.00116(9)
_refine_ls_extinction_expression Fc^*^=kFc[1+0.001xFc^2^\l^3^/sin(2\q)]^-1/4^
_refine_ls_extinction_method 'SHELXTL (Bruker, 1998)'
_refine_ls_goodness_of_fit_ref 1.018
_refine_ls_hydrogen_treatment constr
_refine_ls_matrix_type full
_refine_ls_number_parameters 155
_refine_ls_number_reflns 2505
_refine_ls_number_restraints 0
_refine_ls_restrained_S_all 1.018
_refine_ls_R_factor_all 0.0292
_refine_ls_R_factor_gt 0.0209
_refine_ls_shift/su_max 0.030
_refine_ls_shift/su_mean 0.002
_refine_ls_structure_factor_coef Fsqd
_refine_ls_weighting_details 'calc w=1/[\s^2^(Fo^2^)+(0.0243P)^2^+1.3924P] where P=(Fo^2^+2Fc^2^)/3'
_refine_ls_weighting_scheme calc
_refine_ls_wR_factor_gt 0.0493
_refine_ls_wR_factor_ref 0.0508
_reflns_number_gt 1974
_reflns_number_total 2505
_reflns_threshold_expression I>2\s(I)
_cod_data_source_file bt2565.cif
_cod_data_source_block I
_cod_database_code 2216280
_cod_database_fobs_code 2216280

loop_
_symmetry_equiv_pos_as_xyz
'x, y, z'
'-x+1/2, -y, z+1/2'
'-x, y+1/2, -z+1/2'
'x+1/2, -y+1/2, -z'
'-x, -y, -z'
'x-1/2, y, -z-1/2'
'x, -y-1/2, z-1/2'
'-x-1/2, y-1/2, z'

loop_
_atom_site_type_symbol
_atom_site_label
_atom_site_fract_x
_atom_site_fract_y
_atom_site_fract_z
_atom_site_U_iso_or_equiv
_atom_site_adp_type
_atom_site_calc_flag
_atom_site_refinement_flags
_atom_site_occupancy
La La 0.833810(10) 1.02208(2) 0.554317(6) 0.01592(7) Uani d . 1
O O1 0.86146(16) 1.0440(3) 0.44571(8) 0.0277(5) Uani d . 1
O O2 1.00219(14) 0.9173(3) 0.43107(8) 0.0279(5) Uani d . 1
C C1 0.92144(19) 0.9655(4) 0.41250(12) 0.0198(6) Uani d . 1
C C2 0.89650(19) 0.9240(4) 0.34781(12) 0.0225(6) Uani d . 1
C C3 0.8095(2) 0.9761(5) 0.32544(14) 0.0326(8) Uani d . 1
H H3A 0.7667 1.0383 0.3503 0.039 Uiso calc R 1
C C4 0.7857(2) 0.9356(5) 0.26579(14) 0.0359(8) Uani d . 1
H H4A 0.7269 0.9697 0.2509 0.043 Uiso calc R 1
C C5 0.8497(2) 0.8446(5) 0.22869(13) 0.0289(7) Uani d . 1
C C6 0.8238(2) 0.7940(5) 0.16472(14) 0.0341(8) Uani d . 1
C C7 0.9370(2) 0.7938(5) 0.25116(13) 0.0361(8) Uani d . 1
H H7A 0.9803 0.7333 0.2262 0.043 Uiso calc R 1
C C8 0.9603(2) 0.8325(5) 0.31042(13) 0.0337(8) Uani d . 1
H H8A 1.0189 0.7971 0.3253 0.040 Uiso calc R 1
O O3 0.74602(16) 0.8515(4) 0.14369(9) 0.0424(6) Uani d . 1
O O4 0.88149(19) 0.6945(4) 0.13534(10) 0.0486(7) Uani d . 1
O O5 0.66405(13) 0.8794(3) 0.54300(10) 0.0285(5) Uani d . 1
O O6 0.67149(13) 1.1776(3) 0.51616(9) 0.0247(4) Uani d . 1
C C9 0.6242(2) 1.0327(5) 0.52874(16) 0.0293(7) Uani d . 1
C C10 0.5157(2) 1.0426(5) 0.52970(16) 0.0376(8) Uani d . 1
H H10A 0.4907 0.9706 0.5635 0.045 Uiso calc R 1
H H10B 0.4946 1.1729 0.5331 0.045 Uiso calc R 1

loop_
_atom_site_aniso_label
_atom_site_aniso_U_11
_atom_site_aniso_U_22
_atom_site_aniso_U_33
_atom_site_aniso_U_12
_atom_site_aniso_U_13
_atom_site_aniso_U_23
La 0.01657(9) 0.01669(11) 0.01450(9) -0.00152(6) -0.00020(6) 0.00152(6)
O1 0.0323(11) 0.0345(15) 0.0162(10) 0.0050(9) 0.0015(8) -0.0020(9)
O2 0.0243(10) 0.0378(14) 0.0217(10) -0.0031(10) -0.0081(8) -0.0016(9)
C1 0.0228(14) 0.0197(17) 0.0169(13) -0.0048(11) -0.0036(11) -0.0002(11)
C2 0.0240(14) 0.0248(18) 0.0186(14) -0.0005(12) -0.0043(11) -0.0025(12)
C3 0.0340(16) 0.039(2) 0.0246(16) 0.0136(14) -0.0038(13) -0.0070(14)
C4 0.0333(18) 0.042(2) 0.0320(17) 0.0112(15) -0.0141(14) -0.0037(16)
C5 0.0432(19) 0.0241(19) 0.0195(14) -0.0012(13) -0.0091(13) -0.0032(13)
C6 0.055(2) 0.0244(19) 0.0225(15) -0.0097(15) -0.0123(15) -0.0019(14)
C7 0.0396(18) 0.044(2) 0.0243(15) 0.0122(15) -0.0044(14) -0.0143(15)
C8 0.0294(16) 0.048(2) 0.0234(15) 0.0107(15) -0.0088(13) -0.0119(15)
O3 0.0468(15) 0.0549(19) 0.0256(11) -0.0100(12) -0.0167(10) 0.0095(11)
O4 0.0760(18) 0.0420(18) 0.0279(12) 0.0110(14) -0.0163(12) -0.0156(12)
O5 0.0216(10) 0.0155(13) 0.0483(13) 0.0007(8) -0.0087(9) 0.0021(10)
O6 0.0236(10) 0.0165(12) 0.0339(11) -0.0013(8) -0.0039(8) 0.0024(9)
C9 0.0193(15) 0.022(2) 0.0463(19) -0.0011(12) -0.0118(14) 0.0020(15)
C10 0.042(2) 0.026(2) 0.045(2) 0.0062(15) -0.0048(16) -0.0042(17)

loop_
_atom_type_symbol
_atom_type_description
_atom_type_scat_dispersion_real
_atom_type_scat_dispersion_imag
_atom_type_scat_source
C C 0.0033 0.0016 'International Tables Vol C Tables 4.2.6.8 and 6.1.1.4'
H H 0.0000 0.0000 'International Tables Vol C Tables 4.2.6.8 and 6.1.1.4'
O O 0.0106 0.0060 'International Tables Vol C Tables 4.2.6.8 and 6.1.1.4'
La La -0.2871 2.4523 'International Tables Vol C Tables 4.2.6.8 and 6.1.1.4'

loop_
_geom_angle_atom_site_label_1
_geom_angle_atom_site_label_2
_geom_angle_atom_site_label_3
_geom_angle_site_symmetry_1
_geom_angle_site_symmetry_3
_geom_angle
O2 La O1 5_776 . 87.98(7)
O2 La O3 5_776 2_675 106.10(7)
O1 La O3 . 2_675 147.90(8)
O2 La O4 5_776 7_576 75.13(8)
O1 La O4 . 7_576 135.66(8)
O3 La O4 2_675 7_576 76.39(9)
O2 La O5 5_776 8_765 79.84(7)
O1 La O5 . 8_765 80.66(7)
O3 La O5 2_675 8_765 73.90(8)
O4 La O5 7_576 8_765 133.58(8)
O2 La O6 5_776 8_755 103.99(7)
O1 La O6 . 8_755 75.02(7)
O3 La O6 2_675 8_755 126.55(7)
O4 La O6 7_576 8_755 70.07(7)
O5 La O6 8_765 8_755 155.16(7)
O2 La O5 5_776 . 167.61(7)
O1 La O5 . . 94.49(7)
O3 La O5 2_675 . 77.94(7)
O4 La O5 7_576 . 94.85(8)
O5 La O5 8_765 . 112.53(6)
O6 La O5 8_755 . 65.15(6)
O2 La O6 5_776 . 143.61(7)
O1 La O6 . . 78.65(7)
O3 La O6 2_675 . 72.99(7)
O4 La O6 7_576 . 136.12(8)
O5 La O6 8_765 . 64.75(6)
O6 La O6 8_755 . 104.90(6)
O5 La O6 . . 48.61(7)
O2 La C9 5_776 . 167.94(8)
O1 La C9 . . 88.44(9)
O3 La C9 2_675 . 71.73(9)
O4 La C9 7_576 . 115.04(9)
O5 La C9 8_765 . 88.21(7)
O6 La C9 8_755 . 86.18(7)
O5 La C9 . . 24.42(8)
O6 La C9 . . 24.40(7)
C1 O1 La . . 131.18(18)
C1 O2 La . 5_776 151.6(2)
O1 C1 O2 . . 123.0(2)
O1 C1 C2 . . 118.9(2)
O2 C1 C2 . . 118.1(2)
C3 C2 C8 . . 119.7(3)
C3 C2 C1 . . 120.0(2)
C8 C2 C1 . . 120.3(2)
C2 C3 C4 . . 120.1(3)
C2 C3 H3A . . 119.9
C4 C3 H3A . . 119.9
C5 C4 C3 . . 119.9(3)
C5 C4 H4A . . 120.1
C3 C4 H4A . . 120.1
C7 C5 C4 . . 119.8(3)
C7 C5 C6 . . 119.7(3)
C4 C5 C6 . . 120.5(3)
O4 C6 O3 . . 123.8(3)
O4 C6 C5 . . 117.3(3)
O3 C6 C5 . . 118.9(3)
C8 C7 C5 . . 120.3(3)
C8 C7 H7A . . 119.8
C5 C7 H7A . . 119.8
C7 C8 C2 . . 120.1(3)
C7 C8 H8A . . 119.9
C2 C8 H8A . . 119.9
C6 O3 La . 2_674 144.9(2)
C6 O4 La . 7_575 123.0(2)
C9 O5 La . 8_755 152.08(19)
C9 O5 La . . 96.17(18)
La O5 La 8_755 . 111.17(7)
C9 O6 La . 8_765 132.9(2)
C9 O6 La . . 93.29(17)
La O6 La 8_765 . 107.90(7)
O6 C9 O5 . . 120.9(3)
O6 C9 C10 . . 120.1(3)
O5 C9 C10 . . 118.9(3)
O6 C9 La . . 62.32(15)
O5 C9 La . . 59.41(15)
C10 C9 La . . 168.4(2)
C10 C10 C9 5_676 . 105.4(3)
C10 C10 H10A 5_676 . 110.7
C9 C10 H10A . . 110.7
C10 C10 H10B 5_676 . 110.7
C9 C10 H10B . . 110.7
H10A C10 H10B . . 108.8

loop_
_geom_bond_atom_site_label_1
_geom_bond_atom_site_label_2
_geom_bond_site_symmetry_2
_geom_bond_distance
_geom_bond_publ_flag
La O1 . 2.4380(18) yes
La O2 5_776 2.390(2) yes
La O3 2_675 2.446(2) yes
La O4 7_576 2.450(2) yes
La O5 . 2.6244(19) yes
La O5 8_765 2.532(2) yes
La O6 8_755 2.573(2) yes
La O6 . 2.6884(19) yes
O1 C1 . 1.253(3) ?
O2 C1 . 1.265(3) ?
C1 C2 . 1.502(3) ?
C2 C3 . 1.380(4) ?
C2 C8 . 1.386(4) ?
C3 C4 . 1.391(4) ?
C3 H3A . 0.9300 ?
C4 C5 . 1.382(4) ?
C4 H4A . 0.9300 ?
C5 C7 . 1.383(4) ?
C5 C6 . 1.504(4) ?
C6 O4 . 1.259(4) ?
C6 O3 . 1.265(4) ?
C7 C8 . 1.378(4) ?
C7 H7A . 0.9300 ?
C8 H8A . 0.9300 ?
O5 C9 . 1.260(4) ?
O6 C9 . 1.254(4) ?
C9 C10 . 1.542(4) ?
C10 C10 5_676 1.512(7) ?
C10 H10A . 0.9700 ?
C10 H10B . 0.9700 ?
